data_7129772
loop_
_publ_author_name
'Ataie, Saeed'
'Hogeterp, Seth'
'Ovens, Jeffrey S.'
'Baker, R. Tom'

_publ_section_title
;
 SNS ligand-assisted catalyst activation in Zn-catalysed carbonyl
 hydroboration
;
_journal_name_full 'Chemical Communications'
_journal_paper_doi 10.1039/D1CC06981K
_journal_year 2022
_chemical_formula_moiety 'C28 H24 N2 S4 Zn'
_chemical_formula_sum 'C28 H24 N2 S4 Zn'
_chemical_formula_weight 582.10
_space_group_crystal_system monoclinic
_space_group_IT_number 14
_space_group_name_Hall '-P 2ybc'
_space_group_name_H-M_alt 'P 1 21/c 1'
_atom_sites_solution_hydrogens geom
_atom_sites_solution_primary direct
_audit_update_record
;
2021-04-30 deposited with the CCDC.	2022-02-17 downloaded from the CCDC.
;
_cell_angle_alpha 90
_cell_angle_beta 94.341(3)
_cell_angle_gamma 90
_cell_formula_units_Z 4
_cell_length_a 7.1899(7)
_cell_length_b 8.1002(8)
_cell_length_c 44.714(4)
_cell_measurement_reflns_used 8665
_cell_measurement_temperature 203(2)
_cell_measurement_theta_max 23.46
_cell_measurement_theta_min 2.56
_cell_volume 2596.7(4)
_computing_cell_refinement 'Bruker SAINT'
_computing_data_collection 'Bruker APEX3'
_computing_data_reduction 'Bruker SAINT'
_computing_structure_refinement 'SHELXL-2018/3 (Sheldrick, 2018)'
_computing_structure_solution
; 
 SHELXT 2014/5 (Sheldrick, 2014)
;
_diffrn_ambient_temperature 203(2)
_diffrn_measured_fraction_theta_full 1.000
_diffrn_measured_fraction_theta_max 0.994
_diffrn_measurement_device_type 'Bruker APEX-II CCD'
_diffrn_measurement_method '\w and \phi scans'
_diffrn_radiation_monochromator graphite
_diffrn_radiation_type MoK\a
_diffrn_radiation_wavelength 0.71073
_diffrn_reflns_av_R_equivalents 0.1333
_diffrn_reflns_av_unetI/netI 0.0779
_diffrn_reflns_Laue_measured_fraction_full 1.000
_diffrn_reflns_Laue_measured_fraction_max 0.994
_diffrn_reflns_limit_h_max 9
_diffrn_reflns_limit_h_min -9
_diffrn_reflns_limit_k_max 10
_diffrn_reflns_limit_k_min -10
_diffrn_reflns_limit_l_max 58
_diffrn_reflns_limit_l_min -58
_diffrn_reflns_number 63086
_diffrn_reflns_point_group_measured_fraction_full 1.000
_diffrn_reflns_point_group_measured_fraction_max 0.994
_diffrn_reflns_theta_full 25.242
_diffrn_reflns_theta_max 27.649
_diffrn_reflns_theta_min 0.913
_exptl_absorpt_coefficient_mu 1.288
_exptl_absorpt_correction_T_max 0.7456
_exptl_absorpt_correction_T_min 0.7105
_exptl_absorpt_correction_type multi-scan
_exptl_absorpt_process_details SADABS
_exptl_crystal_colour red
_exptl_crystal_density_diffrn 1.489
_exptl_crystal_description block
_exptl_crystal_F_000 1200
_exptl_crystal_size_max 0.101
_exptl_crystal_size_mid 0.076
_exptl_crystal_size_min 0.071
_refine_diff_density_max 0.427
_refine_diff_density_min -0.381
_refine_diff_density_rms 0.090
_refine_ls_abs_structure_details none
_refine_ls_extinction_method none
_refine_ls_goodness_of_fit_ref 1.005
_refine_ls_hydrogen_treatment constr
_refine_ls_matrix_type full
_refine_ls_number_parameters 318
_refine_ls_number_reflns 6027
_refine_ls_number_restraints 0
_refine_ls_restrained_S_all 1.005
_refine_ls_R_factor_all 0.0998
_refine_ls_R_factor_gt 0.0441
_refine_ls_shift/su_max 0.002
_refine_ls_shift/su_mean 0.000
_refine_ls_structure_factor_coef Fsqd
_refine_ls_weighting_details 'w=1/[\s^2^(Fo^2^)+(0.0208P)^2^+1.7130P] where P=(Fo^2^+2Fc^2^)/3'
_refine_ls_weighting_scheme calc
_refine_ls_wR_factor_gt 0.0685
_refine_ls_wR_factor_ref 0.0833
_reflns_Friedel_coverage 0.000
_reflns_number_gt 3745
_reflns_number_total 6027
_reflns_threshold_expression 'I > 2\s(I)'
_cod_data_source_file d1cc06981k2.cif
_cod_data_source_block S0699
_cod_original_sg_symbol_H-M 'P 21/c'
_cod_database_code 7129772
_shelx_space_group_comment
;
The symmetry employed for this shelxl refinement is uniquely defined
by the following loop, which should always be used as a source of
symmetry information in preference to the above space-group names.
They are only intended as comments.
;
_shelx_shelxl_version_number 2018/3

loop_
_space_group_symop_operation_xyz
'x, y, z'
'-x, y+1/2, -z+1/2'
'-x, -y, -z'
'x, -y-1/2, z-1/2'

loop_
_atom_site_label
_atom_site_type_symbol
_atom_site_fract_x
_atom_site_fract_y
_atom_site_fract_z
_atom_site_U_iso_or_equiv
_atom_site_adp_type
_atom_site_occupancy
_atom_site_site_symmetry_order
_atom_site_calc_flag
_atom_site_refinement_flags_posn
_atom_site_refinement_flags_adp
_atom_site_refinement_flags_occupancy
_atom_site_disorder_assembly
_atom_site_disorder_group
Zn1 Zn 0.45955(5) 0.15648(4) 0.37347(2) 0.02370(10) Uani 1 1 d . . . . .
S1 S 0.71901(12) 0.20491(10) 0.40449(2) 0.0320(2) Uani 1 1 d . . . . .
S2 S 0.49290(14) 0.50708(14) 0.28287(2) 0.0482(3) Uani 1 1 d . . . . .
S3 S 0.45242(11) -0.00294(11) 0.33229(2) 0.0300(2) Uani 1 1 d . . . . .
S4 S 0.22280(12) -0.16070(11) 0.47244(2) 0.0358(2) Uani 1 1 d . . . . .
N1 N 0.4292(3) 0.4113(3) 0.36875(5) 0.0213(6) Uani 1 1 d . . . . .
N2 N 0.2182(3) 0.0349(3) 0.38606(5) 0.0199(6) Uani 1 1 d . . . . .
C1 C 0.4880(6) 0.5078(5) 0.24292(8) 0.0566(11) Uani 1 1 d . . . . .
H1A H 0.476310 0.395441 0.235512 0.085 Uiso 1 1 calc R U . . .
H1B H 0.602500 0.555951 0.236742 0.085 Uiso 1 1 calc R U . . .
H1C H 0.382387 0.572429 0.234774 0.085 Uiso 1 1 calc R U . . .
C2 C 0.2793(4) 0.4190(4) 0.29088(7) 0.0299(8) Uani 1 1 d . . . . .
C3 C 0.1488(5) 0.3561(5) 0.26945(8) 0.0423(9) Uani 1 1 d . . . . .
H3 H 0.168937 0.365525 0.248996 0.051 Uiso 1 1 calc R U . . .
C4 C -0.0093(6) 0.2805(5) 0.27790(9) 0.0512(11) Uani 1 1 d . . . . .
H4 H -0.096365 0.238948 0.263032 0.061 Uiso 1 1 calc R U . . .
C5 C -0.0443(5) 0.2635(4) 0.30789(9) 0.0454(10) Uani 1 1 d . . . . .
H5 H -0.152789 0.209989 0.313327 0.054 Uiso 1 1 calc R U . . .
C6 C 0.0840(4) 0.3272(4) 0.32969(8) 0.0322(8) Uani 1 1 d . . . . .
H6 H 0.062657 0.317277 0.350093 0.039 Uiso 1 1 calc R U . . .
C7 C 0.2442(5) 0.4056(4) 0.32126(7) 0.0264(8) Uani 1 1 d . . . . .
C8 C 0.3729(4) 0.4821(4) 0.34408(7) 0.0258(7) Uani 1 1 d . . . . .
H8 H 0.416837 0.588951 0.340447 0.031 Uiso 1 1 calc R U . . .
C9 C 0.5398(4) 0.5025(4) 0.39111(6) 0.0224(7) Uani 1 1 d . . . . .
C10 C 0.5051(4) 0.6680(4) 0.39635(7) 0.0276(7) Uani 1 1 d . . . . .
H10 H 0.406966 0.721567 0.385143 0.033 Uiso 1 1 calc R U . . .
C11 C 0.6125(5) 0.7546(4) 0.41775(7) 0.0303(8) Uani 1 1 d . . . . .
H11 H 0.586944 0.866305 0.421419 0.036 Uiso 1 1 calc R U . . .
C12 C 0.7587(4) 0.6755(4) 0.43382(7) 0.0285(8) Uani 1 1 d . . . . .
H12 H 0.836141 0.735015 0.447862 0.034 Uiso 1 1 calc R U . . .
C13 C 0.7914(4) 0.5094(4) 0.42931(7) 0.0271(7) Uani 1 1 d . . . . .
H13 H 0.890547 0.457243 0.440528 0.033 Uiso 1 1 calc R U . . .
C14 C 0.6801(4) 0.4174(4) 0.40844(7) 0.0231(7) Uani 1 1 d . . . . .
C15 C 0.2037(5) -0.1848(5) 0.51207(7) 0.0434(10) Uani 1 1 d . . . . .
H15A H 0.114860 -0.105369 0.518770 0.065 Uiso 1 1 calc R U . . .
H15B H 0.324639 -0.166277 0.522692 0.065 Uiso 1 1 calc R U . . .
H15C H 0.161478 -0.295699 0.516136 0.065 Uiso 1 1 calc R U . . .
C16 C 0.2549(4) 0.0523(4) 0.46779(7) 0.0250(7) Uani 1 1 d . . . . .
C17 C 0.3036(4) 0.1577(4) 0.49149(7) 0.0310(8) Uani 1 1 d . . . . .
H17 H 0.319277 0.115441 0.511096 0.037 Uiso 1 1 calc R U . . .
C18 C 0.3294(4) 0.3243(5) 0.48662(8) 0.0376(9) Uani 1 1 d . . . . .
H18 H 0.362046 0.394335 0.502941 0.045 Uiso 1 1 calc R U . . .
C19 C 0.3076(4) 0.3889(4) 0.45789(8) 0.0342(8) Uani 1 1 d . . . . .
H19 H 0.326435 0.502082 0.454623 0.041 Uiso 1 1 calc R U . . .
C20 C 0.2577(4) 0.2852(4) 0.43405(7) 0.0296(8) Uani 1 1 d . . . . .
H20 H 0.240903 0.329169 0.414579 0.035 Uiso 1 1 calc R U . . .
C21 C 0.2322(4) 0.1181(4) 0.43837(7) 0.0216(7) Uani 1 1 d . . . . .
C22 C 0.1711(4) 0.0124(4) 0.41290(6) 0.0236(7) Uani 1 1 d . . . . .
H22 H 0.092693 -0.077333 0.416410 0.028 Uiso 1 1 calc R U . . .
C23 C 0.1318(4) -0.0621(4) 0.36216(7) 0.0216(7) Uani 1 1 d . . . . .
C24 C -0.0441(4) -0.1317(4) 0.36360(7) 0.0289(8) Uani 1 1 d . . . . .
H24 H -0.110492 -0.113697 0.380625 0.035 Uiso 1 1 calc R U . . .
C25 C -0.1223(4) -0.2271(4) 0.34030(8) 0.0335(8) Uani 1 1 d . . . . .
H25 H -0.239483 -0.276686 0.341798 0.040 Uiso 1 1 calc R U . . .
C26 C -0.0280(5) -0.2494(4) 0.31481(7) 0.0322(8) Uani 1 1 d . . . . .
H26 H -0.080759 -0.314488 0.298952 0.039 Uiso 1 1 calc R U . . .
C27 C 0.1430(4) -0.1763(4) 0.31265(7) 0.0280(8) Uani 1 1 d . . . . .
H27 H 0.204345 -0.190034 0.294987 0.034 Uiso 1 1 calc R U . . .
C28 C 0.2278(4) -0.0823(4) 0.33595(6) 0.0210(7) Uani 1 1 d . . . . .

loop_
_atom_site_aniso_label
_atom_site_aniso_U_11
_atom_site_aniso_U_22
_atom_site_aniso_U_33
_atom_site_aniso_U_23
_atom_site_aniso_U_13
_atom_site_aniso_U_12
Zn1 0.0274(2) 0.02179(19) 0.0216(2) -0.00170(17) -0.00024(15) 0.00022(18)
S1 0.0328(5) 0.0247(5) 0.0366(5) -0.0046(4) -0.0100(4) 0.0072(4)
S2 0.0479(6) 0.0665(7) 0.0306(5) -0.0041(5) 0.0073(5) -0.0086(5)
S3 0.0306(5) 0.0375(5) 0.0227(4) -0.0071(4) 0.0063(4) -0.0027(4)
S4 0.0437(5) 0.0340(5) 0.0289(5) 0.0058(4) -0.0032(4) -0.0031(5)
N1 0.0251(14) 0.0199(13) 0.0184(14) 0.0011(11) -0.0012(12) -0.0004(11)
N2 0.0233(13) 0.0188(14) 0.0173(14) -0.0002(11) 0.0005(11) 0.0027(11)
C1 0.078(3) 0.056(3) 0.038(2) 0.005(2) 0.021(2) 0.006(2)
C2 0.0339(19) 0.0271(18) 0.028(2) -0.0011(15) -0.0029(16) 0.0071(15)
C3 0.054(2) 0.040(2) 0.030(2) -0.0032(18) -0.0123(18) 0.000(2)
C4 0.057(3) 0.047(2) 0.044(3) -0.002(2) -0.026(2) -0.010(2)
C5 0.038(2) 0.042(2) 0.054(3) 0.008(2) -0.009(2) -0.0073(18)
C6 0.0300(18) 0.031(2) 0.034(2) 0.0046(16) -0.0074(16) 0.0012(16)
C7 0.0369(19) 0.0194(17) 0.0213(18) -0.0003(14) -0.0086(15) 0.0038(15)
C8 0.0299(18) 0.0227(18) 0.0250(18) 0.0016(15) 0.0029(15) 0.0017(15)
C9 0.0247(17) 0.0228(17) 0.0196(17) 0.0037(14) 0.0008(13) -0.0010(14)
C10 0.0339(18) 0.0261(18) 0.0224(17) 0.0074(15) 0.0003(14) 0.0009(16)
C11 0.045(2) 0.0226(18) 0.0238(19) -0.0025(15) 0.0037(17) -0.0016(16)
C12 0.0336(18) 0.029(2) 0.0224(18) -0.0060(15) 0.0019(14) -0.0103(16)
C13 0.0243(17) 0.033(2) 0.0235(18) 0.0016(16) -0.0003(14) -0.0022(15)
C14 0.0251(17) 0.0260(17) 0.0184(17) -0.0012(14) 0.0025(14) 0.0005(14)
C15 0.039(2) 0.058(3) 0.034(2) 0.0181(19) 0.0080(17) 0.0028(19)
C16 0.0194(16) 0.0327(19) 0.0229(18) -0.0027(15) 0.0013(14) 0.0008(14)
C17 0.0260(17) 0.046(2) 0.0212(18) -0.0046(17) -0.0004(14) -0.0023(17)
C18 0.0287(18) 0.047(2) 0.037(2) -0.0196(19) 0.0025(16) -0.0027(18)
C19 0.040(2) 0.027(2) 0.036(2) -0.0070(16) 0.0075(17) -0.0029(16)
C20 0.0330(19) 0.0322(19) 0.0239(18) -0.0020(15) 0.0050(15) 0.0017(16)
C21 0.0175(15) 0.0283(19) 0.0191(17) -0.0031(13) 0.0024(13) -0.0004(13)
C22 0.0273(17) 0.0217(17) 0.0220(17) 0.0019(14) 0.0029(14) 0.0018(14)
C23 0.0255(17) 0.0188(16) 0.0200(17) -0.0012(13) -0.0026(14) 0.0047(13)
C24 0.0300(17) 0.0306(19) 0.0264(18) -0.0051(15) 0.0047(15) -0.0003(15)
C25 0.0269(18) 0.034(2) 0.039(2) -0.0050(17) -0.0046(16) -0.0047(16)
C26 0.040(2) 0.031(2) 0.025(2) -0.0081(15) -0.0095(16) 0.0012(16)
C27 0.0384(19) 0.0256(19) 0.0196(17) -0.0035(14) -0.0011(15) 0.0026(16)
C28 0.0262(17) 0.0204(16) 0.0156(16) 0.0003(13) -0.0042(14) 0.0016(13)

loop_
_atom_type_symbol
_atom_type_description
_atom_type_scat_dispersion_real
_atom_type_scat_dispersion_imag
_atom_type_scat_source
C C 0.0033 0.0016 'International Tables Vol C Tables 4.2.6.8 and 6.1.1.4'
H H 0.0000 0.0000 'International Tables Vol C Tables 4.2.6.8 and 6.1.1.4'
N N 0.0061 0.0033 'International Tables Vol C Tables 4.2.6.8 and 6.1.1.4'
S S 0.1246 0.1234 'International Tables Vol C Tables 4.2.6.8 and 6.1.1.4'
Zn Zn 0.2839 1.4301 'International Tables Vol C Tables 4.2.6.8 and 6.1.1.4'

loop_
_geom_angle_atom_site_label_1
_geom_angle_atom_site_label_2
_geom_angle_atom_site_label_3
_geom_angle
_geom_angle_site_symmetry_1
_geom_angle_site_symmetry_3
_geom_angle_publ_flag
N1 Zn1 N2 114.04(9) . . ?
N1 Zn1 S3 119.36(7) . . ?
N2 Zn1 S3 88.98(7) . . ?
N1 Zn1 S1 88.04(7) . . ?
N2 Zn1 S1 124.88(7) . . ?
S3 Zn1 S1 124.48(3) . . ?
C14 S1 Zn1 95.79(11) . . ?
C2 S2 C1 104.72(18) . . ?
C28 S3 Zn1 95.62(10) . . ?
C16 S4 C15 104.12(17) . . ?
C8 N1 C9 119.5(3) . . ?
C8 N1 Zn1 123.6(2) . . ?
C9 N1 Zn1 113.01(18) . . ?
C22 N2 C23 119.3(3) . . ?
C22 N2 Zn1 126.6(2) . . ?
C23 N2 Zn1 112.14(18) . . ?
S2 C1 H1A 109.5 . . ?
S2 C1 H1B 109.5 . . ?
H1A C1 H1B 109.5 . . ?
S2 C1 H1C 109.5 . . ?
H1A C1 H1C 109.5 . . ?
H1B C1 H1C 109.5 . . ?
C3 C2 C7 118.6(3) . . ?
C3 C2 S2 124.4(3) . . ?
C7 C2 S2 116.9(2) . . ?
C4 C3 C2 120.4(3) . . ?
C4 C3 H3 119.8 . . ?
C2 C3 H3 119.8 . . ?
C3 C4 C5 121.7(3) . . ?
C3 C4 H4 119.2 . . ?
C5 C4 H4 119.2 . . ?
C6 C5 C4 118.7(4) . . ?
C6 C5 H5 120.6 . . ?
C4 C5 H5 120.6 . . ?
C5 C6 C7 119.9(3) . . ?
C5 C6 H6 120.0 . . ?
C7 C6 H6 120.0 . . ?
C6 C7 C2 120.6(3) . . ?
C6 C7 C8 119.8(3) . . ?
C2 C7 C8 119.4(3) . . ?
N1 C8 C7 123.6(3) . . ?
N1 C8 H8 118.2 . . ?
C7 C8 H8 118.2 . . ?
C10 C9 C14 120.8(3) . . ?
C10 C9 N1 121.2(3) . . ?
C14 C9 N1 118.0(3) . . ?
C11 C10 C9 120.8(3) . . ?
C11 C10 H10 119.6 . . ?
C9 C10 H10 119.6 . . ?
C10 C11 C12 119.3(3) . . ?
C10 C11 H11 120.4 . . ?
C12 C11 H11 120.4 . . ?
C13 C12 C11 120.3(3) . . ?
C13 C12 H12 119.8 . . ?
C11 C12 H12 119.8 . . ?
C12 C13 C14 121.4(3) . . ?
C12 C13 H13 119.3 . . ?
C14 C13 H13 119.3 . . ?
C13 C14 C9 117.2(3) . . ?
C13 C14 S1 120.2(2) . . ?
C9 C14 S1 122.6(2) . . ?
S4 C15 H15A 109.5 . . ?
S4 C15 H15B 109.5 . . ?
H15A C15 H15B 109.5 . . ?
S4 C15 H15C 109.5 . . ?
H15A C15 H15C 109.5 . . ?
H15B C15 H15C 109.5 . . ?
C17 C16 C21 118.9(3) . . ?
C17 C16 S4 122.9(3) . . ?
C21 C16 S4 118.2(2) . . ?
C18 C17 C16 120.7(3) . . ?
C18 C17 H17 119.6 . . ?
C16 C17 H17 119.6 . . ?
C17 C18 C19 120.5(3) . . ?
C17 C18 H18 119.7 . . ?
C19 C18 H18 119.7 . . ?
C20 C19 C18 119.4(3) . . ?
C20 C19 H19 120.3 . . ?
C18 C19 H19 120.3 . . ?
C21 C20 C19 121.1(3) . . ?
C21 C20 H20 119.4 . . ?
C19 C20 H20 119.4 . . ?
C20 C21 C16 119.4(3) . . ?
C20 C21 C22 119.9(3) . . ?
C16 C21 C22 120.5(3) . . ?
N2 C22 C21 123.9(3) . . ?
N2 C22 H22 118.0 . . ?
C21 C22 H22 118.0 . . ?
C24 C23 C28 119.6(3) . . ?
C24 C23 N2 122.2(3) . . ?
C28 C23 N2 118.1(3) . . ?
C25 C24 C23 120.8(3) . . ?
C25 C24 H24 119.6 . . ?
C23 C24 H24 119.6 . . ?
C26 C25 C24 119.9(3) . . ?
C26 C25 H25 120.1 . . ?
C24 C25 H25 120.1 . . ?
C27 C26 C25 119.9(3) . . ?
C27 C26 H26 120.0 . . ?
C25 C26 H26 120.0 . . ?
C26 C27 C28 121.7(3) . . ?
C26 C27 H27 119.1 . . ?
C28 C27 H27 119.1 . . ?
C27 C28 C23 118.0(3) . . ?
C27 C28 S3 118.9(2) . . ?
C23 C28 S3 123.0(2) . . ?

loop_
_geom_bond_atom_site_label_1
_geom_bond_atom_site_label_2
_geom_bond_distance
_geom_bond_site_symmetry_2
_geom_bond_publ_flag
Zn1 N1 2.085(2) . ?
Zn1 N2 2.108(2) . ?
Zn1 S3 2.2467(9) . ?
Zn1 S1 2.2728(9) . ?
S1 C14 1.755(3) . ?
S2 C2 1.755(3) . ?
S2 C1 1.784(3) . ?
S3 C28 1.757(3) . ?
S4 C16 1.755(3) . ?
S4 C15 1.798(3) . ?
N1 C8 1.281(4) . ?
N1 C9 1.434(4) . ?
N2 C22 1.284(3) . ?
N2 C23 1.430(4) . ?
C1 H1A 0.9700 . ?
C1 H1B 0.9700 . ?
C1 H1C 0.9700 . ?
C2 C3 1.386(4) . ?
C2 C7 1.405(4) . ?
C3 C4 1.369(5) . ?
C3 H3 0.9400 . ?
C4 C5 1.390(5) . ?
C4 H4 0.9400 . ?
C5 C6 1.390(5) . ?
C5 H5 0.9400 . ?
C6 C7 1.392(4) . ?
C6 H6 0.9400 . ?
C7 C8 1.462(4) . ?
C8 H8 0.9400 . ?
C9 C10 1.386(4) . ?
C9 C14 1.406(4) . ?
C10 C11 1.376(4) . ?
C10 H10 0.9400 . ?
C11 C12 1.385(4) . ?
C11 H11 0.9400 . ?
C12 C13 1.384(4) . ?
C12 H12 0.9400 . ?
C13 C14 1.398(4) . ?
C13 H13 0.9400 . ?
C15 H15A 0.9700 . ?
C15 H15B 0.9700 . ?
C15 H15C 0.9700 . ?
C16 C17 1.385(4) . ?
C16 C21 1.417(4) . ?
C17 C18 1.381(5) . ?
C17 H17 0.9400 . ?
C18 C19 1.385(5) . ?
C18 H18 0.9400 . ?
C19 C20 1.383(4) . ?
C19 H19 0.9400 . ?
C20 C21 1.382(4) . ?
C20 H20 0.9400 . ?
C21 C22 1.466(4) . ?
C22 H22 0.9400 . ?
C23 C24 1.390(4) . ?
C23 C28 1.414(4) . ?
C24 C25 1.382(4) . ?
C24 H24 0.9400 . ?
C25 C26 1.382(4) . ?
C25 H25 0.9400 . ?
C26 C27 1.375(4) . ?
C26 H26 0.9400 . ?
C27 C28 1.393(4) . ?
C27 H27 0.9400 . ?

loop_
_geom_torsion_atom_site_label_1
_geom_torsion_atom_site_label_2
_geom_torsion_atom_site_label_3
_geom_torsion_atom_site_label_4
_geom_torsion
_geom_torsion_site_symmetry_1
_geom_torsion_site_symmetry_2
_geom_torsion_site_symmetry_3
_geom_torsion_site_symmetry_4
_geom_torsion_publ_flag
C1 S2 C2 C3 4.0(4) . . . . ?
C1 S2 C2 C7 -179.0(3) . . . . ?
C7 C2 C3 C4 -1.0(5) . . . . ?
S2 C2 C3 C4 176.0(3) . . . . ?
C2 C3 C4 C5 -0.2(6) . . . . ?
C3 C4 C5 C6 0.8(6) . . . . ?
C4 C5 C6 C7 -0.2(5) . . . . ?
C5 C6 C7 C2 -1.0(5) . . . . ?
C5 C6 C7 C8 176.0(3) . . . . ?
C3 C2 C7 C6 1.6(5) . . . . ?
S2 C2 C7 C6 -175.6(2) . . . . ?
C3 C2 C7 C8 -175.4(3) . . . . ?
S2 C2 C7 C8 7.4(4) . . . . ?
C9 N1 C8 C7 -173.5(3) . . . . ?
Zn1 N1 C8 C7 30.2(4) . . . . ?
C6 C7 C8 N1 46.3(4) . . . . ?
C2 C7 C8 N1 -136.6(3) . . . . ?
C8 N1 C9 C10 37.5(4) . . . . ?
Zn1 N1 C9 C10 -163.9(2) . . . . ?
C8 N1 C9 C14 -145.0(3) . . . . ?
Zn1 N1 C9 C14 13.6(3) . . . . ?
C14 C9 C10 C11 2.9(5) . . . . ?
N1 C9 C10 C11 -179.7(3) . . . . ?
C9 C10 C11 C12 1.0(5) . . . . ?
C10 C11 C12 C13 -2.8(5) . . . . ?
C11 C12 C13 C14 0.6(5) . . . . ?
C12 C13 C14 C9 3.2(4) . . . . ?
C12 C13 C14 S1 -177.2(2) . . . . ?
C10 C9 C14 C13 -4.9(4) . . . . ?
N1 C9 C14 C13 177.6(3) . . . . ?
C10 C9 C14 S1 175.5(2) . . . . ?
N1 C9 C14 S1 -2.0(4) . . . . ?
Zn1 S1 C14 C13 171.5(2) . . . . ?
Zn1 S1 C14 C9 -8.9(3) . . . . ?
C15 S4 C16 C17 15.2(3) . . . . ?
C15 S4 C16 C21 -165.7(2) . . . . ?
C21 C16 C17 C18 0.1(4) . . . . ?
S4 C16 C17 C18 179.2(2) . . . . ?
C16 C17 C18 C19 -0.2(5) . . . . ?
C17 C18 C19 C20 0.6(5) . . . . ?
C18 C19 C20 C21 -1.0(5) . . . . ?
C19 C20 C21 C16 0.9(5) . . . . ?
C19 C20 C21 C22 177.2(3) . . . . ?
C17 C16 C21 C20 -0.5(4) . . . . ?
S4 C16 C21 C20 -179.6(2) . . . . ?
C17 C16 C21 C22 -176.7(3) . . . . ?
S4 C16 C21 C22 4.1(4) . . . . ?
C23 N2 C22 C21 -171.9(3) . . . . ?
Zn1 N2 C22 C21 25.2(4) . . . . ?
C20 C21 C22 N2 34.0(4) . . . . ?
C16 C21 C22 N2 -149.7(3) . . . . ?
C22 N2 C23 C24 25.2(4) . . . . ?
Zn1 N2 C23 C24 -169.5(2) . . . . ?
C22 N2 C23 C28 -156.8(3) . . . . ?
Zn1 N2 C23 C28 8.4(3) . . . . ?
C28 C23 C24 C25 3.1(5) . . . . ?
N2 C23 C24 C25 -179.0(3) . . . . ?
C23 C24 C25 C26 -2.2(5) . . . . ?
C24 C25 C26 C27 -0.2(5) . . . . ?
C25 C26 C27 C28 1.6(5) . . . . ?
C26 C27 C28 C23 -0.6(5) . . . . ?
C26 C27 C28 S3 176.4(2) . . . . ?
C24 C23 C28 C27 -1.7(4) . . . . ?
N2 C23 C28 C27 -179.7(3) . . . . ?
C24 C23 C28 S3 -178.6(2) . . . . ?
N2 C23 C28 S3 3.4(4) . . . . ?
Zn1 S3 C28 C27 171.4(2) . . . . ?
Zn1 S3 C28 C23 -11.8(3) . . . . ?
